data_2220038
loop_
_publ_author_name
'Li, Hua-Qiong'
'Xian, Hui-Duo'
'Liu, Jian-Feng'
'Zhao, Guo-Liang'

_publ_section_title
Bis{2-methoxy-6-[(4-methylphenyl)iminiomethyl]phenolato-\k<i>O</i>^1^}bis(thiocyanato-\k<i>N</i>)zinc(II)
_journal_coeditor_code AT2651
_journal_issue 12
_journal_name_full 'Acta Crystallographica Section E'
_journal_page_first m1495
_journal_paper_doi 10.1107/S1600536808035368
_journal_volume 64
_journal_year 2008
_chemical_formula_iupac '[Zn (N C S)2 (C15 H15 N O2)2]'
_chemical_formula_moiety 'C32 H30 N4 O4 S2 Zn'
_chemical_formula_sum 'C32 H30 N4 O4 S2 Zn'
_chemical_formula_weight 664.13
_chemical_name_systematic
;
Bis{6-methoxy-6-[(4-methylphenyl)iminiomethyl]phenolato-
\k<i>O</i>^1^}bis(thiocyanato-\k<i>N</i>)zinc(II)
;
_space_group_IT_number 2
_symmetry_cell_setting triclinic
_symmetry_space_group_name_Hall '-P 1'
_symmetry_space_group_name_H-M 'P -1'
_atom_sites_solution_hydrogens geom
_atom_sites_solution_primary direct
_atom_sites_solution_secondary difmap
_audit_creation_method SHELXL-97
_cell_angle_alpha 107.7830(10)
_cell_angle_beta 99.4450(10)
_cell_angle_gamma 94.1730(10)
_cell_formula_units_Z 2
_cell_length_a 9.3830(2)
_cell_length_b 11.7146(2)
_cell_length_c 15.7328(3)
_cell_measurement_reflns_used 5295
_cell_measurement_temperature 296(2)
_cell_measurement_theta_max 25.00
_cell_measurement_theta_min 1.39
_cell_volume 1610.41(5)
_computing_cell_refinement 'SAINT (Bruker, 2004)'
_computing_data_collection 'APEX2 (Bruker, 2004)'
_computing_data_reduction 'SAINT (Bruker, 2004)'
_computing_molecular_graphics 'SHELXTL (Sheldrick, 2008)'
_computing_publication_material 'SHELXTL (Sheldrick, 2008)'
_computing_structure_refinement 'SHELXTL (Sheldrick, 2008)'
_computing_structure_solution 'SHELXTL (Sheldrick, 2008)'
_diffrn_ambient_temperature 296(2)
_diffrn_measured_fraction_theta_full 0.995
_diffrn_measured_fraction_theta_max 0.995
_diffrn_measurement_device_type 'Bruker APEXII area-detector'
_diffrn_measurement_method \w
_diffrn_radiation_monochromator graphite
_diffrn_radiation_source 'fine-focus sealed tube'
_diffrn_radiation_type MoK\a
_diffrn_radiation_wavelength 0.71073
_diffrn_reflns_av_R_equivalents 0.0343
_diffrn_reflns_av_sigmaI/netI 0.0442
_diffrn_reflns_limit_h_max 11
_diffrn_reflns_limit_h_min -11
_diffrn_reflns_limit_k_max 13
_diffrn_reflns_limit_k_min -13
_diffrn_reflns_limit_l_max 18
_diffrn_reflns_limit_l_min -16
_diffrn_reflns_number 20903
_diffrn_reflns_theta_full 25.00
_diffrn_reflns_theta_max 25.00
_diffrn_reflns_theta_min 1.39
_diffrn_standards_decay_% 0
_diffrn_standards_interval_count 0
_diffrn_standards_interval_time 0
_diffrn_standards_number 0
_exptl_absorpt_coefficient_mu 0.934
_exptl_absorpt_correction_T_max 0.940
_exptl_absorpt_correction_T_min 0.817
_exptl_absorpt_correction_type multi-scan
_exptl_absorpt_process_details '(SADABS; Sheldrick, 1996)'
_exptl_crystal_colour red
_exptl_crystal_density_diffrn 1.370
_exptl_crystal_density_method 'not measured'
_exptl_crystal_description block
_exptl_crystal_F_000 688
_exptl_crystal_size_max .233
_exptl_crystal_size_mid .18
_exptl_crystal_size_min .066
_refine_diff_density_max 0.298
_refine_diff_density_min -0.237
_refine_ls_extinction_method none
_refine_ls_goodness_of_fit_ref 1.023
_refine_ls_hydrogen_treatment constr
_refine_ls_matrix_type full
_refine_ls_number_parameters 388
_refine_ls_number_reflns 5672
_refine_ls_number_restraints 0
_refine_ls_restrained_S_all 1.023
_refine_ls_R_factor_all 0.0761
_refine_ls_R_factor_gt 0.0404
_refine_ls_shift/su_max 0.000
_refine_ls_shift/su_mean 0.000
_refine_ls_structure_factor_coef Fsqd
_refine_ls_weighting_details 'calc w=1/[\s^2^(Fo^2^)+(0.0521P)^2^] where P=(Fo^2^+2Fc^2^)/3'
_refine_ls_weighting_scheme calc
_refine_ls_wR_factor_gt 0.0946
_refine_ls_wR_factor_ref 0.1055
_reflns_number_gt 3679
_reflns_number_total 5672
_reflns_threshold_expression I>2\s(I)
_cod_data_source_file at2651.cif
_cod_data_source_block I
_cod_database_code 2220038
_cod_database_fobs_code 2220038

loop_
_symmetry_equiv_pos_as_xyz
'x, y, z'
'-x, -y, -z'

loop_
_atom_site_type_symbol
_atom_site_label
_atom_site_fract_x
_atom_site_fract_y
_atom_site_fract_z
_atom_site_U_iso_or_equiv
_atom_site_adp_type
_atom_site_calc_flag
_atom_site_refinement_flags
_atom_site_occupancy
Zn Zn1 -0.34621(3) -0.06960(3) 0.25870(2) 0.06223(15) Uani d . 1
S S1 -0.56733(13) -0.44672(8) 0.24413(7) 0.1062(4) Uani d U 1
O O1 -0.3477(3) 0.1704(2) 0.25578(15) 0.0886(7) Uani d . 1
N N1 -0.4233(3) -0.2404(3) 0.2301(2) 0.0835(8) Uani d . 1
C C1 -1.0051(5) -0.6559(3) -0.1553(2) 0.1179(15) Uani d . 1
H H1B -1.1012 -0.6514 -0.1852 0.177 Uiso calc R 1
H H1C -1.0118 -0.6975 -0.1118 0.177 Uiso calc R 1
H H1D -0.9522 -0.6990 -0.1996 0.177 Uiso calc R 1
S S2 0.05039(9) 0.03726(9) 0.14475(6) 0.0846(3) Uani d U 1
O O2 -0.5052(2) -0.04420(18) 0.16903(13) 0.0691(6) Uani d . 1
N N2 -0.1629(3) -0.0426(3) 0.22310(19) 0.0825(8) Uani d . 1
C C2 -0.9261(5) -0.5293(3) -0.1067(2) 0.0859(11) Uani d . 1
N N3 -0.7024(2) -0.1806(2) 0.03326(16) 0.0646(7) Uani d . 1
H H3A -0.6358 -0.1743 0.0797 0.077 Uiso calc R 1
O O3 -0.1914(2) -0.1235(2) 0.39664(15) 0.0845(7) Uani d . 1
C C3 -0.7856(5) -0.5117(4) -0.0581(3) 0.0969(12) Uani d . 1
H H3B -0.7386 -0.5786 -0.0571 0.116 Uiso calc R 1
O O4 -0.3720(2) 0.03332(17) 0.37738(12) 0.0650(5) Uani d . 1
N N4 -0.5101(2) 0.2110(2) 0.44824(15) 0.0573(6) Uani d . 1
H H4A -0.4896 0.1612 0.4004 0.069 Uiso calc R 1
C C4 -0.7124(4) -0.3966(3) -0.0106(2) 0.0852(10) Uani d . 1
H H4B -0.6186 -0.3867 0.0232 0.102 Uiso calc R 1
C C5 -0.7802(3) -0.2975(3) -0.0143(2) 0.0650(8) Uani d . 1
C C6 -0.9205(4) -0.3138(3) -0.0617(2) 0.0771(9) Uani d . 1
H H6A -0.9679 -0.2472 -0.0631 0.093 Uiso calc R 1
C C7 -0.9912(4) -0.4295(4) -0.1073(2) 0.0851(10) Uani d . 1
H H7A -1.0862 -0.4393 -0.1395 0.102 Uiso calc R 1
C C8 -0.7217(3) -0.0826(3) 0.0137(2) 0.0647(8) Uani d . 1
H H8A -0.7944 -0.0879 -0.0357 0.078 Uiso calc R 1
C C9 -0.6408(3) 0.0308(3) 0.06162(19) 0.0576(8) Uani d . 1
C C10 -0.5307(3) 0.0460(3) 0.13859(19) 0.0560(7) Uani d . 1
C C11 -0.4505(3) 0.1624(3) 0.18105(19) 0.0637(8) Uani d . 1
C C12 -0.4809(4) 0.2564(3) 0.1503(2) 0.0739(9) Uani d . 1
H H12A -0.4268 0.3322 0.1794 0.089 Uiso calc R 1
C C13 -0.5930(4) 0.2400(3) 0.0753(2) 0.0845(10) Uani d . 1
H H13A -0.6141 0.3051 0.0555 0.101 Uiso calc R 1
C C14 -0.6699(4) 0.1308(3) 0.0321(2) 0.0747(9) Uani d . 1
H H14A -0.7435 0.1206 -0.0180 0.090 Uiso calc R 1
C C15 -0.2359(5) 0.2698(3) 0.2892(3) 0.1144(14) Uani d . 1
H H15A -0.1725 0.2635 0.3416 0.172 Uiso calc R 1
H H15B -0.2783 0.3437 0.3059 0.172 Uiso calc R 1
H H15C -0.1810 0.2697 0.2428 0.172 Uiso calc R 1
C C16 -0.9135(4) 0.5296(3) 0.3767(3) 0.1022(12) Uani d . 1
H H16A -0.9594 0.5009 0.3135 0.153 Uiso calc R 1
H H16B -0.8613 0.6089 0.3911 0.153 Uiso calc R 1
H H16C -0.9865 0.5333 0.4133 0.153 Uiso calc R 1
C C17 -0.8083(3) 0.4442(3) 0.3958(2) 0.0697(9) Uani d . 1
C C18 -0.7874(3) 0.3444(3) 0.3287(2) 0.0785(10) Uani d . 1
H H18A -0.8404 0.3271 0.2698 0.094 Uiso calc R 1
C C19 -0.6886(3) 0.2687(3) 0.3468(2) 0.0693(9) Uani d . 1
H H19A -0.6755 0.2015 0.3002 0.083 Uiso calc R 1
C C20 -0.6098(3) 0.2925(3) 0.4334(2) 0.0553(7) Uani d . 1
C C21 -0.6300(3) 0.3916(3) 0.5016(2) 0.0731(9) Uani d . 1
H H21A -0.5774 0.4087 0.5605 0.088 Uiso calc R 1
C C22 -0.7291(4) 0.4658(3) 0.4820(2) 0.0789(10) Uani d . 1
H H22A -0.7428 0.5327 0.5287 0.095 Uiso calc R 1
C C23 -0.4469(3) 0.2038(3) 0.52612(19) 0.0588(8) Uani d . 1
H H23A -0.4672 0.2573 0.5786 0.071 Uiso calc R 1
C C24 -0.3500(3) 0.1207(3) 0.53644(19) 0.0538(7) Uani d . 1
C C25 -0.2911(3) 0.1204(3) 0.6247(2) 0.0752(9) Uani d . 1
H H25A -0.3154 0.1754 0.6751 0.090 Uiso calc R 1
C C26 -0.1992(3) 0.0401(3) 0.6363(2) 0.0848(10) Uani d . 1
H H26A -0.1606 0.0404 0.6947 0.102 Uiso calc R 1
C C27 -0.1621(3) -0.0424(3) 0.5618(2) 0.0712(9) Uani d . 1
H H27A -0.0974 -0.0959 0.5712 0.085 Uiso calc R 1
C C28 -0.2183(3) -0.0470(3) 0.4748(2) 0.0597(8) Uani d . 1
C C29 -0.3157(3) 0.0361(2) 0.45939(19) 0.0517(7) Uani d . 1
C C30 -0.1088(4) -0.2196(3) 0.4021(3) 0.0940(11) Uani d . 1
H H30A -0.0982 -0.2661 0.3421 0.141 Uiso calc R 1
H H30B -0.1583 -0.2708 0.4284 0.141 Uiso calc R 1
H H30C -0.0142 -0.1865 0.4394 0.141 Uiso calc R 1
C C31 -0.4834(4) -0.3275(3) 0.2352(2) 0.0683(8) Uani d U 1
C C32 -0.0746(3) -0.0081(3) 0.1911(2) 0.0637(8) Uani d U 1

loop_
_atom_site_aniso_label
_atom_site_aniso_U_11
_atom_site_aniso_U_22
_atom_site_aniso_U_33
_atom_site_aniso_U_12
_atom_site_aniso_U_13
_atom_site_aniso_U_23
Zn1 0.0619(2) 0.0679(3) 0.0583(2) 0.01883(18) 0.00923(17) 0.02127(19)
S1 0.1446(10) 0.0636(6) 0.1012(8) 0.0019(6) 0.0117(7) 0.0221(6)
O1 0.1016(17) 0.0752(16) 0.0740(15) -0.0010(14) -0.0175(13) 0.0231(13)
N1 0.091(2) 0.068(2) 0.094(2) 0.0205(17) 0.0160(17) 0.0277(17)
C1 0.181(4) 0.076(3) 0.079(3) -0.021(3) 0.019(3) 0.013(2)
S2 0.0689(5) 0.1181(8) 0.0777(6) 0.0175(5) 0.0134(4) 0.0466(6)
O2 0.0714(13) 0.0656(13) 0.0665(13) 0.0135(11) -0.0055(10) 0.0249(11)
N2 0.0642(19) 0.113(2) 0.080(2) 0.0202(17) 0.0182(16) 0.0419(18)
C2 0.120(3) 0.080(3) 0.055(2) 0.003(3) 0.016(2) 0.022(2)
N3 0.0606(15) 0.0660(18) 0.0606(16) 0.0136(14) -0.0010(12) 0.0167(14)
O3 0.0943(16) 0.0877(16) 0.0815(16) 0.0515(13) 0.0201(13) 0.0313(13)
C3 0.122(3) 0.071(3) 0.107(3) 0.029(3) 0.024(3) 0.038(2)
O4 0.0726(13) 0.0752(13) 0.0516(12) 0.0326(11) 0.0090(10) 0.0234(10)
N4 0.0544(14) 0.0630(15) 0.0558(15) 0.0177(12) 0.0084(12) 0.0198(12)
C4 0.088(2) 0.076(3) 0.092(3) 0.022(2) 0.007(2) 0.031(2)
C5 0.075(2) 0.067(2) 0.0516(18) 0.0148(18) 0.0102(16) 0.0172(17)
C6 0.083(2) 0.073(2) 0.066(2) 0.0131(19) -0.0044(18) 0.0201(19)
C7 0.090(3) 0.085(3) 0.069(2) -0.003(2) -0.0082(19) 0.024(2)
C8 0.0597(19) 0.078(2) 0.0592(19) 0.0197(18) 0.0087(15) 0.0245(18)
C9 0.0566(18) 0.066(2) 0.0523(18) 0.0186(16) 0.0108(14) 0.0198(16)
C10 0.0558(18) 0.062(2) 0.0538(18) 0.0172(16) 0.0166(15) 0.0193(16)
C11 0.070(2) 0.072(2) 0.0499(18) 0.0168(18) 0.0112(16) 0.0187(17)
C12 0.090(2) 0.061(2) 0.070(2) 0.0114(18) 0.0161(19) 0.0201(18)
C13 0.104(3) 0.078(3) 0.082(2) 0.025(2) 0.008(2) 0.043(2)
C14 0.078(2) 0.078(2) 0.070(2) 0.018(2) 0.0012(18) 0.032(2)
C15 0.125(3) 0.088(3) 0.098(3) -0.015(3) -0.027(3) 0.015(2)
C16 0.097(3) 0.097(3) 0.128(3) 0.054(2) 0.022(2) 0.050(2)
C17 0.068(2) 0.064(2) 0.088(3) 0.0226(17) 0.0203(19) 0.0348(19)
C18 0.083(2) 0.081(2) 0.074(2) 0.0329(19) 0.0022(18) 0.031(2)
C19 0.079(2) 0.067(2) 0.063(2) 0.0283(17) 0.0113(17) 0.0206(17)
C20 0.0506(17) 0.0580(18) 0.0591(19) 0.0140(14) 0.0116(14) 0.0195(15)
C21 0.085(2) 0.071(2) 0.061(2) 0.0288(18) 0.0097(17) 0.0163(17)
C22 0.090(2) 0.068(2) 0.080(2) 0.0352(19) 0.024(2) 0.0155(19)
C23 0.0541(17) 0.066(2) 0.0525(18) 0.0096(15) 0.0063(14) 0.0161(15)
C24 0.0471(16) 0.0634(19) 0.0547(18) 0.0124(14) 0.0087(14) 0.0237(15)
C25 0.072(2) 0.100(3) 0.054(2) 0.0248(19) 0.0032(16) 0.0266(18)
C26 0.078(2) 0.117(3) 0.068(2) 0.026(2) -0.0025(19) 0.047(2)
C27 0.060(2) 0.082(2) 0.086(3) 0.0214(17) 0.0061(18) 0.049(2)
C28 0.0475(17) 0.068(2) 0.071(2) 0.0136(15) 0.0096(15) 0.0323(18)
C29 0.0443(16) 0.0576(18) 0.0579(19) 0.0072(14) 0.0064(14) 0.0271(15)
C30 0.096(3) 0.082(2) 0.124(3) 0.048(2) 0.035(2) 0.047(2)
C31 0.084(2) 0.0578(18) 0.0596(19) 0.0249(14) 0.0083(17) 0.0139(17)
C32 0.0567(19) 0.078(2) 0.059(2) 0.0226(17) 0.0036(14) 0.0260(16)

loop_
_atom_type_symbol
_atom_type_description
_atom_type_scat_dispersion_real
_atom_type_scat_dispersion_imag
_atom_type_scat_source
C C 0.0033 0.0016 'International Tables Vol C Tables 4.2.6.8 and 6.1.1.4'
H H 0.0000 0.0000 'International Tables Vol C Tables 4.2.6.8 and 6.1.1.4'
N N 0.0061 0.0033 'International Tables Vol C Tables 4.2.6.8 and 6.1.1.4'
O O 0.0106 0.0060 'International Tables Vol C Tables 4.2.6.8 and 6.1.1.4'
S S 0.1246 0.1234 'International Tables Vol C Tables 4.2.6.8 and 6.1.1.4'
Zn Zn 0.2839 1.4301 'International Tables Vol C Tables 4.2.6.8 and 6.1.1.4'

loop_
_geom_angle_atom_site_label_1
_geom_angle_atom_site_label_2
_geom_angle_atom_site_label_3
_geom_angle
N2 Zn1 O4 117.69(10)
N2 Zn1 N1 114.93(12)
O4 Zn1 N1 113.62(10)
N2 Zn1 O2 108.86(10)
O4 Zn1 O2 105.37(7)
N1 Zn1 O2 92.68(10)
C11 O1 C15 118.8(3)
C31 N1 Zn1 160.9(3)
C2 C1 H1B 109.5
C2 C1 H1C 109.5
H1B C1 H1C 109.5
C2 C1 H1D 109.5
H1B C1 H1D 109.5
H1C C1 H1D 109.5
C10 O2 Zn1 133.72(19)
C32 N2 Zn1 161.8(3)
C7 C2 C3 117.6(3)
C7 C2 C1 121.8(4)
C3 C2 C1 120.6(4)
C8 N3 C5 126.5(3)
C8 N3 H3A 116.8
C5 N3 H3A 116.8
C28 O3 C30 118.5(2)
C2 C3 C4 121.7(3)
C2 C3 H3B 119.2
C4 C3 H3B 119.2
C29 O4 Zn1 131.10(17)
C23 N4 C20 127.2(2)
C23 N4 H4A 116.4
C20 N4 H4A 116.4
C5 C4 C3 119.2(3)
C5 C4 H4B 120.4
C3 C4 H4B 120.4
C6 C5 C4 119.6(3)
C6 C5 N3 122.0(3)
C4 C5 N3 118.4(3)
C5 C6 C7 119.8(3)
C5 C6 H6A 120.1
C7 C6 H6A 120.1
C2 C7 C6 122.0(3)
C2 C7 H7A 119.0
C6 C7 H7A 119.0
N3 C8 C9 124.7(3)
N3 C8 H8A 117.7
C9 C8 H8A 117.7
C8 C9 C10 120.7(3)
C8 C9 C14 119.4(3)
C10 C9 C14 119.9(3)
O2 C10 C9 121.0(3)
O2 C10 C11 121.8(3)
C9 C10 C11 117.2(3)
C12 C11 O1 124.9(3)
C12 C11 C10 121.3(3)
O1 C11 C10 113.8(3)
C11 C12 C13 120.6(3)
C11 C12 H12A 119.7
C13 C12 H12A 119.7
C14 C13 C12 120.1(3)
C14 C13 H13A 119.9
C12 C13 H13A 119.9
C13 C14 C9 121.0(3)
C13 C14 H14A 119.5
C9 C14 H14A 119.5
O1 C15 H15A 109.5
O1 C15 H15B 109.5
H15A C15 H15B 109.5
O1 C15 H15C 109.5
H15A C15 H15C 109.5
H15B C15 H15C 109.5
C17 C16 H16A 109.5
C17 C16 H16B 109.5
H16A C16 H16B 109.5
C17 C16 H16C 109.5
H16A C16 H16C 109.5
H16B C16 H16C 109.5
C18 C17 C22 117.7(3)
C18 C17 C16 121.7(3)
C22 C17 C16 120.6(3)
C17 C18 C19 121.0(3)
C17 C18 H18A 119.5
C19 C18 H18A 119.5
C20 C19 C18 120.3(3)
C20 C19 H19A 119.8
C18 C19 H19A 119.8
C21 C20 C19 119.5(3)
C21 C20 N4 122.7(3)
C19 C20 N4 117.8(3)
C20 C21 C22 119.3(3)
C20 C21 H21A 120.4
C22 C21 H21A 120.4
C17 C22 C21 122.2(3)
C17 C22 H22A 118.9
C21 C22 H22A 118.9
N4 C23 C24 124.6(3)
N4 C23 H23A 117.7
C24 C23 H23A 117.7
C23 C24 C25 119.1(3)
C23 C24 C29 120.6(2)
C25 C24 C29 120.4(2)
C26 C25 C24 120.1(3)
C26 C25 H25A 119.9
C24 C25 H25A 119.9
C25 C26 C27 120.5(3)
C25 C26 H26A 119.7
C27 C26 H26A 119.7
C28 C27 C26 121.5(3)
C28 C27 H27A 119.2
C26 C27 H27A 119.2
O3 C28 C27 127.2(3)
O3 C28 C29 113.0(3)
C27 C28 C29 119.8(3)
O4 C29 C24 121.1(2)
O4 C29 C28 121.3(3)
C24 C29 C28 117.6(3)
O3 C30 H30A 109.5
O3 C30 H30B 109.5
H30A C30 H30B 109.5
O3 C30 H30C 109.5
H30A C30 H30C 109.5
H30B C30 H30C 109.5
N1 C31 S1 178.8(3)
N2 C32 S2 178.7(3)

loop_
_geom_bond_atom_site_label_1
_geom_bond_atom_site_label_2
_geom_bond_distance
Zn1 N2 1.928(3)
Zn1 O4 1.9531(19)
Zn1 N1 1.965(3)
Zn1 O2 1.9837(18)
S1 C31 1.609(4)
O1 C11 1.367(3)
O1 C15 1.414(4)
N1 C31 1.160(4)
C1 C2 1.514(5)
C1 H1B 0.9600
C1 H1C 0.9600
C1 H1D 0.9600
S2 C32 1.617(4)
O2 C10 1.308(3)
N2 C32 1.147(4)
C2 C7 1.361(5)
C2 C3 1.377(5)
N3 C8 1.293(3)
N3 C5 1.421(4)
N3 H3A 0.8600
O3 C28 1.357(3)
O3 C30 1.428(3)
C3 C4 1.389(5)
C3 H3B 0.9300
O4 C29 1.301(3)
N4 C23 1.301(3)
N4 C20 1.427(3)
N4 H4A 0.8600
C4 C5 1.375(4)
C4 H4B 0.9300
C5 C6 1.371(4)
C6 C7 1.382(4)
C6 H6A 0.9300
C7 H7A 0.9300
C8 C9 1.401(4)
C8 H8A 0.9300
C9 C10 1.413(4)
C9 C14 1.414(4)
C10 C11 1.415(4)
C11 C12 1.362(4)
C12 C13 1.400(4)
C12 H12A 0.9300
C13 C14 1.339(4)
C13 H13A 0.9300
C14 H14A 0.9300
C15 H15A 0.9600
C15 H15B 0.9600
C15 H15C 0.9600
C16 C17 1.516(4)
C16 H16A 0.9600
C16 H16B 0.9600
C16 H16C 0.9600
C17 C18 1.367(4)
C17 C22 1.373(4)
C18 C19 1.383(4)
C18 H18A 0.9300
C19 C20 1.374(4)
C19 H19A 0.9300
C20 C21 1.368(4)
C21 C22 1.380(4)
C21 H21A 0.9300
C22 H22A 0.9300
C23 C24 1.406(4)
C23 H23A 0.9300
C24 C25 1.409(4)
C24 C29 1.413(4)
C25 C26 1.353(4)
C25 H25A 0.9300
C26 C27 1.386(4)
C26 H26A 0.9300
C27 C28 1.366(4)
C27 H27A 0.9300
C28 C29 1.430(4)
C30 H30A 0.9600
C30 H30B 0.9600
C30 H30C 0.9600

loop_
_geom_hbond_atom_site_label_D
_geom_hbond_atom_site_label_H
_geom_hbond_atom_site_label_A
_geom_hbond_distance_DH
_geom_hbond_distance_HA
_geom_hbond_distance_DA
_geom_hbond_angle_DHA
N3 H3A O2 0.860 1.912 2.594(3) 135.14
N4 H4A O4 0.860 1.906 2.589(3) 135.38

loop_
_geom_torsion_atom_site_label_1
_geom_torsion_atom_site_label_2
_geom_torsion_atom_site_label_3
_geom_torsion_atom_site_label_4
_geom_torsion
N2 Zn1 N1 C31 147.9(8)
O4 Zn1 N1 C31 8.2(9)
O2 Zn1 N1 C31 -99.8(8)
N2 Zn1 O2 C10 -55.9(3)
O4 Zn1 O2 C10 71.2(3)
N1 Zn1 O2 C10 -173.4(3)
O4 Zn1 N2 C32 -94.6(10)
N1 Zn1 N2 C32 127.4(10)
O2 Zn1 N2 C32 25.1(10)
C7 C2 C3 C4 0.6(5)
C1 C2 C3 C4 -178.0(3)
N2 Zn1 O4 C29 -72.2(3)
N1 Zn1 O4 C29 66.3(3)
O2 Zn1 O4 C29 166.2(2)
C2 C3 C4 C5 -1.9(6)
C3 C4 C5 C6 2.5(5)
C3 C4 C5 N3 -178.7(3)
C8 N3 C5 C6 -27.7(5)
C8 N3 C5 C4 153.5(3)
C4 C5 C6 C7 -1.7(5)
N3 C5 C6 C7 179.6(3)
C3 C2 C7 C6 0.2(5)
C1 C2 C7 C6 178.8(3)
C5 C6 C7 C2 0.3(5)
C5 N3 C8 C9 -179.0(3)
N3 C8 C9 C10 -1.4(5)
N3 C8 C9 C14 178.4(3)
Zn1 O2 C10 C9 168.24(19)
Zn1 O2 C10 C11 -12.0(4)
C8 C9 C10 O2 -2.6(4)
C14 C9 C10 O2 177.6(3)
C8 C9 C10 C11 177.7(3)
C14 C9 C10 C11 -2.1(4)
C15 O1 C11 C12 -19.6(5)
C15 O1 C11 C10 163.2(3)
O2 C10 C11 C12 -178.0(3)
C9 C10 C11 C12 1.7(4)
O2 C10 C11 O1 -0.7(4)
C9 C10 C11 O1 179.0(2)
O1 C11 C12 C13 -177.1(3)
C10 C11 C12 C13 -0.1(5)
C11 C12 C13 C14 -1.1(5)
C12 C13 C14 C9 0.7(5)
C8 C9 C14 C13 -178.8(3)
C10 C9 C14 C13 1.0(5)
C22 C17 C18 C19 -0.7(5)
C16 C17 C18 C19 178.5(3)
C17 C18 C19 C20 0.3(5)
C18 C19 C20 C21 0.1(5)
C18 C19 C20 N4 179.7(3)
C23 N4 C20 C21 13.6(5)
C23 N4 C20 C19 -166.0(3)
C19 C20 C21 C22 0.0(5)
N4 C20 C21 C22 -179.6(3)
C18 C17 C22 C21 0.7(5)
C16 C17 C22 C21 -178.5(3)
C20 C21 C22 C17 -0.4(5)
C20 N4 C23 C24 179.5(3)
N4 C23 C24 C25 -178.6(3)
N4 C23 C24 C29 -0.7(4)
C23 C24 C25 C26 179.1(3)
C29 C24 C25 C26 1.1(5)
C24 C25 C26 C27 0.0(5)
C25 C26 C27 C28 -1.1(5)
C30 O3 C28 C27 7.6(5)
C30 O3 C28 C29 -173.2(3)
C26 C27 C28 O3 -179.6(3)
C26 C27 C28 C29 1.1(5)
Zn1 O4 C29 C24 179.42(18)
Zn1 O4 C29 C28 -1.2(4)
C23 C24 C29 O4 0.4(4)
C25 C24 C29 O4 178.3(3)
C23 C24 C29 C28 -179.0(3)
C25 C24 C29 C28 -1.1(4)
O3 C28 C29 O4 1.2(4)
C27 C28 C29 O4 -179.4(3)
O3 C28 C29 C24 -179.4(2)
C27 C28 C29 C24 0.0(4)
